data_2238795
loop_
_publ_author_name
'Arman, Hadi D.'
'Kaulgud, Trupta'
'Tiekink, Edward R. T.'

_publ_section_title
;
 4-Amino-<i>N</i>-(4,6-dimethylpyrimidin-2-yl)benzenesulfonamide--1,4-diazabicyclo[2.2.2]octane
 (2/1)
;
_journal_issue 11
_journal_name_full 'Acta Crystallographica Section E'
_journal_page_first o1615
_journal_paper_doi 10.1107/S1600536813027037
_journal_volume 69
_journal_year 2013
_chemical_formula_iupac '2(C12 H14 N4 O2 S), C6 H12 N2'
_chemical_formula_moiety '2(C12 H14 N4 O2 S), C6 H12 N2'
_chemical_formula_sum 'C30 H40 N10 O4 S2'
_chemical_formula_weight 668.84
_chemical_name_systematic
'4-Amino-<i>N</i>-(4,6-dimethylpyrimidin-2-yl)benzenesulfonamide--1,4-diazabicyclo[2.2.2]octane (2/1)'
_space_group_IT_number 60
_symmetry_cell_setting orthorhombic
_symmetry_space_group_name_Hall '-P 2n 2ab'
_symmetry_space_group_name_H-M 'P b c n'
_atom_sites_solution_hydrogens geom
_atom_sites_solution_primary direct
_atom_sites_solution_secondary difmap
_audit_creation_method SHELXL-97
_cell_angle_alpha 90.00
_cell_angle_beta 90.00
_cell_angle_gamma 90.00
_cell_formula_units_Z 4
_cell_length_a 26.488(3)
_cell_length_b 9.7886(11)
_cell_length_c 12.2163(13)
_cell_measurement_reflns_used 11130
_cell_measurement_temperature 98(2)
_cell_measurement_theta_max 40.2450
_cell_measurement_theta_min 2.0806
_cell_volume 3167.4(6)
_computing_cell_refinement 'CrystalClear (Molecular Structure Corporation & Rigaku, 2005)'
_computing_data_collection 'CrystalClear (Molecular Structure Corporation & Rigaku, 2005)'
_computing_data_reduction 'CrystalClear (Molecular Structure Corporation & Rigaku, 2005)'
_computing_molecular_graphics 'ORTEP-3 for Windows (Farrugia, 2012) and DIAMOND (Brandenburg, 2006)'
_computing_publication_material 'publCIF (Westrip, 2010)'
_computing_structure_refinement 'SHELXL97 (Sheldrick, 2008)'
_computing_structure_solution 'SHELXS97 (Sheldrick, 2008)'
_diffrn_ambient_temperature 98(2)
_diffrn_measured_fraction_theta_full 0.993
_diffrn_measured_fraction_theta_max 0.993
_diffrn_measurement_device_type 'Rigaku AFC12\K/SATURN724'
_diffrn_measurement_method \w
_diffrn_radiation_monochromator graphite
_diffrn_radiation_source 'fine-focus sealed tube'
_diffrn_radiation_type MoK\a
_diffrn_radiation_wavelength 0.71073
_diffrn_reflns_av_R_equivalents 0.0324
_diffrn_reflns_av_sigmaI/netI 0.0627
_diffrn_reflns_limit_h_max 34
_diffrn_reflns_limit_h_min -10
_diffrn_reflns_limit_k_max 12
_diffrn_reflns_limit_k_min -8
_diffrn_reflns_limit_l_max 10
_diffrn_reflns_limit_l_min -15
_diffrn_reflns_number 7965
_diffrn_reflns_theta_full 27.50
_diffrn_reflns_theta_max 27.50
_diffrn_reflns_theta_min 2.22
_diffrn_standards_decay_% 0
_diffrn_standards_number 0
_exptl_absorpt_coefficient_mu 0.222
_exptl_absorpt_correction_type none
_exptl_crystal_colour colourless
_exptl_crystal_density_diffrn 1.403
_exptl_crystal_density_method 'not measured'
_exptl_crystal_description block
_exptl_crystal_F_000 1416
_exptl_crystal_size_max 0.35
_exptl_crystal_size_mid 0.31
_exptl_crystal_size_min 0.21
_refine_diff_density_max 0.406
_refine_diff_density_min -0.483
_refine_ls_extinction_method none
_refine_ls_goodness_of_fit_ref 0.985
_refine_ls_hydrogen_treatment mixed
_refine_ls_matrix_type full
_refine_ls_number_parameters 219
_refine_ls_number_reflns 3616
_refine_ls_number_restraints 3
_refine_ls_restrained_S_all 0.984
_refine_ls_R_factor_all 0.0490
_refine_ls_R_factor_gt 0.0440
_refine_ls_shift/su_max 0.000
_refine_ls_shift/su_mean 0.000
_refine_ls_structure_factor_coef Fsqd
_refine_ls_weighting_details 'calc w=1/[\s^2^(Fo^2^)+(0.0551P)^2^+2.7774P] where P=(Fo^2^+2Fc^2^)/3'
_refine_ls_weighting_scheme calc
_refine_ls_wR_factor_gt 0.1100
_refine_ls_wR_factor_ref 0.1147
_reflns_number_gt 3264
_reflns_number_total 3616
_reflns_threshold_expression I>2\s(I)
_cod_data_source_file su2652.cif
_cod_data_source_block I
_cod_database_code 2238795

loop_
_symmetry_equiv_pos_as_xyz
'x, y, z'
'-x+1/2, -y+1/2, z+1/2'
'-x, y, -z+1/2'
'x+1/2, -y+1/2, -z'
'-x, -y, -z'
'x-1/2, y-1/2, -z-1/2'
'x, -y, z-1/2'
'-x-1/2, y-1/2, z'

loop_
_atom_site_type_symbol
_atom_site_label
_atom_site_fract_x
_atom_site_fract_y
_atom_site_fract_z
_atom_site_U_iso_or_equiv
_atom_site_adp_type
_atom_site_calc_flag
_atom_site_refinement_flags
_atom_site_occupancy
_atom_site_symmetry_multiplicity
S S1 0.132415(15) 0.06565(4) 0.45540(3) 0.01333(12) Uani d . 1 1
O O1 0.11533(5) -0.05810(12) 0.50942(10) 0.0173(3) Uani d . 1 1
O O2 0.13901(5) 0.05841(13) 0.33849(10) 0.0183(3) Uani d . 1 1
N N1 0.09018(5) 0.17725(15) 0.48968(11) 0.0148(3) Uani d D 1 1
H H1N 0.0745(7) 0.152(2) 0.5494(11) 0.018 Uiso d D 1 1
N N2 0.12538(5) 0.36203(15) 0.39075(11) 0.0160(3) Uani d . 1 1
N N3 0.07074(6) 0.39389(15) 0.54545(11) 0.0160(3) Uani d . 1 1
N N4 0.32337(6) 0.25427(17) 0.65547(13) 0.0218(3) Uani d D 1 1
H H2N 0.3284(9) 0.250(2) 0.7267(8) 0.026 Uiso d D 1 1
H H3N 0.3418(8) 0.308(2) 0.6139(16) 0.026 Uiso d D 1 1
C C1 0.09647(6) 0.31690(17) 0.47297(13) 0.0148(3) Uani d . 1 1
C C2 0.12939(6) 0.49905(19) 0.38156(14) 0.0166(3) Uani d . 1 1
C C3 0.10504(7) 0.58644(18) 0.45383(14) 0.0181(4) Uani d . 1 1
H H3 0.1085 0.6827 0.4474 0.022 Uiso calc R 1 1
C C4 0.07545(7) 0.52934(18) 0.53588(14) 0.0169(3) Uani d . 1 1
C C5 0.16111(8) 0.55243(19) 0.28925(15) 0.0226(4) Uani d . 1 1
H H5A 0.1968 0.5353 0.3050 0.034 Uiso calc R 1 1
H H5B 0.1555 0.6509 0.2812 0.034 Uiso calc R 1 1
H H5C 0.1517 0.5060 0.2212 0.034 Uiso calc R 1 1
C C6 0.04783(7) 0.61545(19) 0.61820(15) 0.0223(4) Uani d . 1 1
H H6A 0.0120 0.5909 0.6180 0.033 Uiso calc R 1 1
H H6B 0.0515 0.7122 0.5990 0.033 Uiso calc R 1 1
H H6C 0.0620 0.5995 0.6912 0.033 Uiso calc R 1 1
C C7 0.18946(6) 0.11773(17) 0.51417(13) 0.0144(3) Uani d . 1 1
C C8 0.19655(6) 0.10442(17) 0.62712(14) 0.0159(3) Uani d . 1 1
H H8 0.1710 0.0640 0.6712 0.019 Uiso calc R 1 1
C C9 0.24078(6) 0.15020(18) 0.67437(14) 0.0173(3) Uani d . 1 1
H H9 0.2456 0.1396 0.7509 0.021 Uiso calc R 1 1
C C10 0.27886(7) 0.21239(18) 0.61103(14) 0.0172(3) Uani d . 1 1
C C11 0.27024(7) 0.2272(2) 0.49774(15) 0.0211(4) Uani d . 1 1
H H11 0.2950 0.2707 0.4535 0.025 Uiso calc R 1 1
C C12 0.22649(7) 0.17962(19) 0.45039(14) 0.0192(4) Uani d . 1 1
H H12 0.2216 0.1890 0.3737 0.023 Uiso calc R 1 1
N N5 0.02978(6) 0.88272(15) 0.16824(11) 0.0165(3) Uani d . 1 1
C C13 0.05365(6) 0.80970(18) 0.26139(13) 0.0168(3) Uani d . 1 1
H H13A 0.0862 0.8535 0.2799 0.020 Uiso calc R 1 1
H H13B 0.0604 0.7137 0.2407 0.020 Uiso calc R 1 1
C C14 0.01889(8) 1.02566(18) 0.20149(15) 0.0234(4) Uani d . 1 1
H H14A 0.0043 1.0765 0.1389 0.028 Uiso calc R 1 1
H H14B 0.0506 1.0716 0.2236 0.028 Uiso calc R 1 1
C C15 -0.01819(6) 0.81388(19) 0.13850(14) 0.0180(3) Uani d . 1 1
H H15A -0.0111 0.7197 0.1133 0.022 Uiso calc R 1 1
H H15B -0.0347 0.8639 0.0779 0.022 Uiso calc R 1 1

loop_
_atom_site_aniso_label
_atom_site_aniso_U_11
_atom_site_aniso_U_22
_atom_site_aniso_U_33
_atom_site_aniso_U_12
_atom_site_aniso_U_13
_atom_site_aniso_U_23
S1 0.0140(2) 0.0121(2) 0.0139(2) -0.00069(14) 0.00026(15) -0.00111(14)
O1 0.0176(6) 0.0125(6) 0.0219(6) -0.0016(5) 0.0005(5) 0.0000(5)
O2 0.0206(6) 0.0201(6) 0.0142(6) -0.0009(5) 0.0005(5) -0.0043(5)
N1 0.0135(6) 0.0136(7) 0.0174(6) -0.0002(5) 0.0036(5) 0.0003(5)
N2 0.0162(7) 0.0152(7) 0.0166(7) 0.0004(5) 0.0013(6) 0.0005(6)
N3 0.0162(7) 0.0162(7) 0.0157(6) 0.0013(6) 0.0006(5) -0.0005(5)
N4 0.0188(7) 0.0266(8) 0.0198(7) -0.0053(6) -0.0043(6) 0.0018(6)
C1 0.0123(7) 0.0162(8) 0.0158(7) 0.0002(6) -0.0018(6) 0.0000(6)
C2 0.0150(7) 0.0174(8) 0.0174(8) 0.0003(6) -0.0006(6) 0.0022(7)
C3 0.0188(8) 0.0132(7) 0.0225(9) 0.0012(6) -0.0007(7) 0.0011(6)
C4 0.0158(8) 0.0172(8) 0.0176(8) 0.0027(6) -0.0017(6) -0.0012(6)
C5 0.0255(9) 0.0181(8) 0.0243(9) -0.0014(7) 0.0057(8) 0.0028(7)
C6 0.0246(9) 0.0188(8) 0.0234(9) 0.0047(7) 0.0034(7) -0.0024(7)
C7 0.0121(7) 0.0140(7) 0.0171(7) -0.0002(6) -0.0002(6) -0.0008(6)
C8 0.0162(8) 0.0155(8) 0.0160(7) -0.0004(6) 0.0034(6) 0.0001(6)
C9 0.0181(8) 0.0181(8) 0.0157(7) 0.0007(7) -0.0015(6) -0.0012(6)
C10 0.0154(8) 0.0156(8) 0.0204(8) -0.0002(6) -0.0008(7) 0.0006(7)
C11 0.0163(8) 0.0255(9) 0.0214(8) -0.0039(7) 0.0018(7) 0.0064(7)
C12 0.0154(8) 0.0251(9) 0.0172(8) -0.0008(7) -0.0005(7) 0.0053(7)
N5 0.0166(7) 0.0174(7) 0.0154(6) -0.0021(6) 0.0007(5) 0.0016(6)
C13 0.0151(8) 0.0194(8) 0.0159(7) 0.0004(6) -0.0001(6) -0.0003(6)
C14 0.0300(10) 0.0144(8) 0.0258(9) -0.0003(7) 0.0000(8) 0.0028(7)
C15 0.0141(7) 0.0234(9) 0.0165(7) -0.0010(7) -0.0009(6) -0.0013(7)

loop_
_atom_type_symbol
_atom_type_description
_atom_type_scat_dispersion_real
_atom_type_scat_dispersion_imag
_atom_type_scat_source
C C 0.0033 0.0016 'International Tables Vol C Tables 4.2.6.8 and 6.1.1.4'
H H 0.0000 0.0000 'International Tables Vol C Tables 4.2.6.8 and 6.1.1.4'
N N 0.0061 0.0033 'International Tables Vol C Tables 4.2.6.8 and 6.1.1.4'
O O 0.0106 0.0060 'International Tables Vol C Tables 4.2.6.8 and 6.1.1.4'
S S 0.1246 0.1234 'International Tables Vol C Tables 4.2.6.8 and 6.1.1.4'

loop_
_geom_angle_atom_site_label_1
_geom_angle_atom_site_label_2
_geom_angle_atom_site_label_3
_geom_angle_site_symmetry_1
_geom_angle_site_symmetry_3
_geom_angle
O2 S1 O1 . . 116.57(7)
O2 S1 N1 . . 111.93(8)
O1 S1 N1 . . 103.30(7)
O2 S1 C7 . . 108.46(8)
O1 S1 C7 . . 109.02(8)
N1 S1 C7 . . 107.11(8)
C1 N1 S1 . . 122.82(12)
C1 N1 H1N . . 117.0(14)
S1 N1 H1N . . 110.8(14)
C1 N2 C2 . . 115.81(15)
C4 N3 C1 . . 116.74(15)
C10 N4 H2N . . 120.7(15)
C10 N4 H3N . . 115.6(15)
H2N N4 H3N . . 121(2)
N2 C1 N3 . . 126.72(16)
N2 C1 N1 . . 120.18(15)
N3 C1 N1 . . 113.09(15)
N2 C2 C3 . . 121.51(16)
N2 C2 C5 . . 116.91(15)
C3 C2 C5 . . 121.58(16)
C2 C3 C4 . . 118.22(16)
C2 C3 H3 . . 120.9
C4 C3 H3 . . 120.9
N3 C4 C3 . . 120.97(16)
N3 C4 C6 . . 116.90(16)
C3 C4 C6 . . 122.13(16)
C2 C5 H5A . . 109.5
C2 C5 H5B . . 109.5
H5A C5 H5B . . 109.5
C2 C5 H5C . . 109.5
H5A C5 H5C . . 109.5
H5B C5 H5C . . 109.5
C4 C6 H6A . . 109.5
C4 C6 H6B . . 109.5
H6A C6 H6B . . 109.5
C4 C6 H6C . . 109.5
H6A C6 H6C . . 109.5
H6B C6 H6C . . 109.5
C12 C7 C8 . . 119.89(15)
C12 C7 S1 . . 120.40(13)
C8 C7 S1 . . 119.60(13)
C9 C8 C7 . . 119.74(16)
C9 C8 H8 . . 120.1
C7 C8 H8 . . 120.1
C8 C9 C10 . . 121.19(15)
C8 C9 H9 . . 119.4
C10 C9 H9 . . 119.4
N4 C10 C11 . . 120.04(16)
N4 C10 C9 . . 122.07(16)
C11 C10 C9 . . 117.86(16)
C12 C11 C10 . . 120.92(16)
C12 C11 H11 . . 119.5
C10 C11 H11 . . 119.5
C11 C12 C7 . . 120.37(16)
C11 C12 H12 . . 119.8
C7 C12 H12 . . 119.8
C15 N5 C14 . . 109.18(14)
C15 N5 C13 . . 109.49(13)
C14 N5 C13 . . 109.06(13)
N5 C13 C15 . 3 109.61(13)
N5 C13 H13A . . 109.7
C15 C13 H13A 3 . 109.7
N5 C13 H13B . . 109.7
C15 C13 H13B 3 . 109.7
H13A C13 H13B . . 108.2
N5 C14 C14 . 3 109.52(9)
N5 C14 H14A . . 109.8
C14 C14 H14A 3 . 109.8
N5 C14 H14B . . 109.8
C14 C14 H14B 3 . 109.8
H14A C14 H14B . . 108.2
N5 C15 C13 . 3 109.84(13)
N5 C15 H15A . . 109.7
C13 C15 H15A 3 . 109.7
N5 C15 H15B . . 109.7
C13 C15 H15B 3 . 109.7
H15A C15 H15B . . 108.2

loop_
_geom_bond_atom_site_label_1
_geom_bond_atom_site_label_2
_geom_bond_site_symmetry_2
_geom_bond_distance
S1 O2 . 1.4406(12)
S1 O1 . 1.4518(12)
S1 N1 . 1.6188(14)
S1 C7 . 1.7488(17)
N1 C1 . 1.392(2)
N1 H1N . 0.876(9)
N2 C1 . 1.338(2)
N2 C2 . 1.350(2)
N3 C4 . 1.337(2)
N3 C1 . 1.348(2)
N4 C10 . 1.361(2)
N4 H2N . 0.881(9)
N4 H3N . 0.877(10)
C2 C3 . 1.388(2)
C2 C5 . 1.500(2)
C3 C4 . 1.390(2)
C3 H3 . 0.9500
C4 C6 . 1.502(2)
C5 H5A . 0.9800
C5 H5B . 0.9800
C5 H5C . 0.9800
C6 H6A . 0.9800
C6 H6B . 0.9800
C6 H6C . 0.9800
C7 C12 . 1.392(2)
C7 C8 . 1.399(2)
C8 C9 . 1.381(2)
C8 H8 . 0.9500
C9 C10 . 1.409(2)
C9 H9 . 0.9500
C10 C11 . 1.410(2)
C11 C12 . 1.377(2)
C11 H11 . 0.9500
C12 H12 . 0.9500
N5 C15 . 1.483(2)
N5 C14 . 1.485(2)
N5 C13 . 1.485(2)
C13 C15 3 1.542(2)
C13 H13A . 0.9900
C13 H13B . 0.9900
C14 C14 3 1.551(4)
C14 H14A . 0.9900
C14 H14B . 0.9900
C15 C13 3 1.542(2)
C15 H15A . 0.9900
C15 H15B . 0.9900

loop_
_geom_hbond_atom_site_label_D
_geom_hbond_atom_site_label_H
_geom_hbond_atom_site_label_A
_geom_hbond_site_symmetry_A
_geom_hbond_distance_DH
_geom_hbond_distance_HA
_geom_hbond_distance_DA
_geom_hbond_angle_DHA
N1 H1N N5 7_566 0.875(15) 1.904(16) 2.768(2) 168.9(17)
N4 H2N O2 2_555 0.881(11) 2.475(18) 3.058(2) 124.2(16)
N4 H2N N2 2_555 0.881(11) 2.592(16) 3.376(2) 148.8(18)
N4 H3N O1 8_665 0.88(2) 2.15(2) 3.032(2) 178.1(19)

loop_
_geom_torsion_atom_site_label_1
_geom_torsion_atom_site_label_2
_geom_torsion_atom_site_label_3
_geom_torsion_atom_site_label_4
_geom_torsion_site_symmetry_4
_geom_torsion
O2 S1 N1 C1 . -66.25(15)
O1 S1 N1 C1 . 167.54(13)
C7 S1 N1 C1 . 52.51(15)
C2 N2 C1 N3 . 1.0(3)
C2 N2 C1 N1 . -179.64(15)
C4 N3 C1 N2 . -1.6(3)
C4 N3 C1 N1 . 179.01(15)
S1 N1 C1 N2 . 28.3(2)
S1 N1 C1 N3 . -152.26(12)
C1 N2 C2 C3 . 0.3(2)
C1 N2 C2 C5 . -179.32(15)
N2 C2 C3 C4 . -1.0(3)
C5 C2 C3 C4 . 178.66(16)
C1 N3 C4 C3 . 0.8(2)
C1 N3 C4 C6 . -178.58(15)
C2 C3 C4 N3 . 0.4(3)
C2 C3 C4 C6 . 179.74(16)
O2 S1 C7 C12 . 17.69(17)
O1 S1 C7 C12 . 145.57(14)
N1 S1 C7 C12 . -103.29(15)
O2 S1 C7 C8 . -166.16(13)
O1 S1 C7 C8 . -38.28(16)
N1 S1 C7 C8 . 72.86(15)
C12 C7 C8 C9 . -1.4(3)
S1 C7 C8 C9 . -177.55(13)
C7 C8 C9 C10 . 1.0(3)
C8 C9 C10 N4 . -177.89(17)
C8 C9 C10 C11 . 0.4(3)
N4 C10 C11 C12 . 176.87(18)
C9 C10 C11 C12 . -1.5(3)
C10 C11 C12 C7 . 1.1(3)
C8 C7 C12 C11 . 0.3(3)
S1 C7 C12 C11 . 176.48(15)
C15 N5 C13 C15 3 -61.24(15)
C14 N5 C13 C15 3 58.17(18)
C15 N5 C14 C14 3 57.7(2)
C13 N5 C14 C14 3 -61.9(2)
C14 N5 C15 C13 3 -61.68(17)
C13 N5 C15 C13 3 57.66(16)
